data_9004561
loop_
_publ_author_name
'Sokolova, E. V.'
'Hawthorne, F. C.'
'Kabalov, Y. K.'
'Schneider, J.'
'McCammon, C. A.'

_publ_section_title
;The crystal chemistry of potassic-ferrisadanagaite Locality: contact zone of
 the Ilmen alkaline massif, Ilmen Mountains, southern Urals, Russia
;
_journal_name_full 'The Canadian Mineralogist'
_journal_page_first 669
_journal_page_last 674
_journal_paper_doi 10.2113/gscanmin.38.3.669
_journal_volume 38
_journal_year 2000
_chemical_compound_source 'contact zone of the Ilmen alkaline massif, Ilmen Mountains, southern Urals, Russia'
_chemical_formula_sum 'Al2.14 Ca1.73 Fe3.22 K0.66 Mg0.6 Mn0.25 Na0.55 O24 Si6.64 Ti0.19'
_chemical_name_mineral Potassic-ferrisadanagaite
_space_group_IT_number 12
_symmetry_space_group_name_Hall '-C 2y'
_symmetry_space_group_name_H-M 'C 1 2/m 1'
_cell_angle_alpha 90
_cell_angle_beta 105.19
_cell_angle_gamma 90
_cell_formula_units_Z 2
_cell_length_a 9.9309
_cell_length_b 18.0949
_cell_length_c 5.3681
_cell_volume 930.938
_database_code_amcsd 0005653
_exptl_crystal_density_diffrn 3.401
_cod_original_formula_sum 'Si6.64 Al2.14 Fe3.22 Ti.19 Mg.6 Mn.25 Ca1.73 Na.55 K.66 O24'
_cod_database_code 9004561

loop_
_space_group_symop_operation_xyz
x,y,z
1/2+x,1/2+y,z
x,-y,z
1/2+x,1/2-y,z
-x,y,-z
1/2-x,1/2+y,-z
-x,-y,-z
1/2-x,1/2-y,-z

loop_
_atom_site_label
_atom_site_fract_x
_atom_site_fract_y
_atom_site_fract_z
_atom_site_occupancy
_atom_site_U_iso_or_equiv
_atom_site_type_symbol
_atom_site_attached_hydrogens
Si1 0.28130 0.08700 0.31170 0.73000 0.01013 Si 0
Al1 0.28130 0.08700 0.31170 0.27000 0.01013 Al 0
Si2 0.28970 0.17400 0.81440 0.93000 0.00887 Si 0
Al2_1 0.28970 0.17400 0.81440 0.07000 0.00887 Al 0
Fe1 0.00000 0.09100 0.50000 0.65000 0.00127 Fe 0
Ti1 0.00000 0.09100 0.50000 0.09500 0.00127 Ti 0
Mg1 0.00000 0.09100 0.50000 0.25500 0.00127 Mg 0
Al2_2 0.00000 0.18000 0.00000 0.39000 0.00253 Al 0
Fe2 0.00000 0.18000 0.00000 0.61000 0.00253 Fe 0
Fe3 0.00000 0.00000 0.00000 0.70000 0.00253 Fe 0
Mn3 0.00000 0.00000 0.00000 0.21000 0.00253 Mn 0
Mg3 0.00000 0.00000 0.00000 0.09000 0.00253 Mg 0
Mn4 0.00000 0.28300 0.50000 0.02000 0.00127 Mn 0
Ca4 0.00000 0.28300 0.50000 0.86500 0.00127 Ca 0
Na4 0.00000 0.28300 0.50000 0.11500 0.00127 Na 0
NaA 0.00000 0.50000 0.00000 0.32000 0.06966 Na 0
KA 0.00000 0.50000 0.00000 0.66000 0.06966 K 0
O1 0.10350 0.09300 0.21080 1.00000 0.00253 O 0
O2 0.11840 0.17600 0.73800 1.00000 0.00887 O 0
O3 0.10340 0.00000 0.70380 1.00000 0.01140 O 0
O4 0.37080 0.25000 0.79390 1.00000 0.00127 O 0
O5 0.35000 0.14000 0.11610 1.00000 0.01393 O 0
O6 0.34140 0.11800 0.61090 1.00000 0.00507 O 0
O7 0.34040 0.00000 0.29400 1.00000 0.00760 O 0

loop_
_cod_changelog_entry_id
_cod_changelog_entry_author
_cod_changelog_entry_date
_cod_changelog_entry_text
1
;cod-tools version 3.8.0
Id: cif_guess_AMCSD_atom_types 9581 2023-05-17 12:35:41Z saulius
;
2023-05-23T09:15:47+03:00
;Derived atom types and hydrogen counts
from atom names that follow the AMCSD naming convention
(Wat == water, O-H == hydroxyl).
;
2
;cod-tools version 3.10.1
Id: cif_fix_AMCSD_atom_labels 10224 2024-08-07 11:09:31Z saulius
;
2024-08-07T19:39:12+03:00
;Changed the following '_atom_site_label' values:
the first duplicated label 'Al2'  converted to 'Al2_1'
duplicated label 'Al2' at index 7 converted to 'Al2_2'
;

loop_
_cod_related_entry_id
_cod_related_entry_database
_cod_related_entry_code
1 AMCSD 0005653
